data_2206332
loop_
_publ_author_name
'Tsonko Kolev'
'Rumyana Bakalska'
'Boris Shivachev'
'Rosica Petrova'

_publ_section_title
;
 6-<i>O</i>-Acetylcodeine
;
_journal_coeditor_code AC6180
_journal_issue 8
_journal_name_full 'Acta Crystallographica Section E'
_journal_page_first o2582
_journal_page_last o2584
_journal_paper_doi 10.1107/S1600536805022129
_journal_volume 61
_journal_year 2005
_chemical_formula_iupac 'C20 H23 N O4'
_chemical_formula_moiety 'C20 H23 N O4'
_chemical_formula_sum 'C20 H23 N O4'
_chemical_formula_weight 341.39
_chemical_melting_point .405E-305
_chemical_name_common 6-O-acetylcodeine
_chemical_name_systematic
;
6\a-acetoxy-4,5\a-epoxy-3-methoxy-17-methyl-morphin-7-ene
;
_space_group_IT_number 19
_symmetry_cell_setting orthorhombic
_symmetry_space_group_name_Hall 'P 2ac 2ab'
_symmetry_space_group_name_H-M 'P 21 21 21'
_atom_sites_solution_hydrogens geom
_atom_sites_solution_primary direct
_atom_sites_solution_secondary difmap
_audit_creation_method SHELXL-97
_cell_angle_alpha 90.00
_cell_angle_beta 90.00
_cell_angle_gamma 90.00
_cell_formula_units_Z 4
_cell_length_a 8.628(2)
_cell_length_b 12.727(2)
_cell_length_c 15.4842(19)
_cell_measurement_reflns_used 22
_cell_measurement_temperature 290(2)
_cell_measurement_theta_max 19.65
_cell_measurement_theta_min 18.26
_cell_volume 1700.3(5)
_computing_cell_refinement 'CAD-4 EXPRESS'
_computing_data_collection 'CAD-4 EXPRESS (Enraf--Nonius, 1994)'
_computing_data_reduction 'XCAD4 (Harms & Wocadlo, 1995)'
_computing_molecular_graphics
;
ORTEP-3 for Windows (Farrugia, 1997) and  MERCURY (Version 1.3; Bruno
<i>et al.</i>, 2002)
;
_computing_publication_material 'WinGX (Farrugia, 1999)'
_computing_structure_refinement 'SHELXL97 (Sheldrick, 1997)'
_computing_structure_solution 'SHELXS97 (Sheldrick, 1997)'
_diffrn_ambient_temperature 290(2)
_diffrn_measured_fraction_theta_full 1.000
_diffrn_measured_fraction_theta_max 1.000
_diffrn_measurement_device '\k-geometry diffractometer'
_diffrn_measurement_device_type 'Enraf--Nonius CAD-4'
_diffrn_measurement_method 'non-profiled \w/2\q'
_diffrn_radiation_monochromator graphite
_diffrn_radiation_source 'fine-focus sealed tube'
_diffrn_radiation_type MoK\a
_diffrn_radiation_wavelength 0.71073
_diffrn_reflns_av_R_equivalents 0.0768
_diffrn_reflns_av_sigmaI/netI 0.0738
_diffrn_reflns_limit_h_max 10
_diffrn_reflns_limit_h_min 0
_diffrn_reflns_limit_k_max 15
_diffrn_reflns_limit_k_min 0
_diffrn_reflns_limit_l_max 19
_diffrn_reflns_limit_l_min -19
_diffrn_reflns_number 4181
_diffrn_reflns_theta_full 26.01
_diffrn_reflns_theta_max 26.01
_diffrn_reflns_theta_min 2.07
_diffrn_standards_decay_% 5
_diffrn_standards_interval_time 120
_diffrn_standards_number 3
_exptl_absorpt_coefficient_mu 0.093
_exptl_absorpt_correction_type none
_exptl_crystal_colour colorles
_exptl_crystal_density_diffrn 1.334
_exptl_crystal_density_method 'not measured'
_exptl_crystal_description prism
_exptl_crystal_F_000 728
_exptl_crystal_size_max 0.25
_exptl_crystal_size_mid 0.25
_exptl_crystal_size_min 0.25
_refine_diff_density_max 0.204
_refine_diff_density_min -0.186
_refine_ls_extinction_method none
_refine_ls_goodness_of_fit_ref 0.978
_refine_ls_hydrogen_treatment constr
_refine_ls_matrix_type full
_refine_ls_number_parameters 226
_refine_ls_number_reflns 1928
_refine_ls_number_restraints 0
_refine_ls_restrained_S_all 0.978
_refine_ls_R_factor_all 0.1107
_refine_ls_R_factor_gt 0.0489
_refine_ls_shift/su_max 0.000
_refine_ls_shift/su_mean 0.000
_refine_ls_structure_factor_coef Fsqd
_refine_ls_weighting_details 'calc w = 1/[\s^2^(Fo^2^)+(0.0562P)^2^] where P = (Fo^2^+2Fc^2^)/3'
_refine_ls_weighting_scheme calc
_refine_ls_wR_factor_gt 0.1056
_refine_ls_wR_factor_ref 0.1264
_reflns_number_gt 1093
_reflns_number_total 1928
_reflns_threshold_expression I>2\s(I)
_cod_data_source_file ac6180.cif
_cod_data_source_block I
_cod_database_code 2206332
_cod_database_fobs_code 2206332

loop_
_symmetry_equiv_pos_as_xyz
'x, y, z'
'-x+1/2, -y, z+1/2'
'x+1/2, -y+1/2, -z'
'-x, y+1/2, -z+1/2'

loop_
_atom_site_label
_atom_site_fract_x
_atom_site_fract_y
_atom_site_fract_z
_atom_site_U_iso_or_equiv
_atom_site_adp_type
_atom_site_calc_flag
_atom_site_refinement_flags
_atom_site_occupancy
_atom_site_type_symbol
C1 0.6225(6) 0.3247(4) 0.1383(3) 0.0483(12) Uani d . 1 C
H1 0.5502 0.3233 0.0938 0.058 Uiso calc R 1 H
C2 0.7799(5) 0.3328(4) 0.1186(3) 0.0473(12) Uani d . 1 C
H2 0.8102 0.3344 0.0610 0.057 Uiso calc R 1 H
C3 0.8914(5) 0.3385(4) 0.1818(3) 0.0439(11) Uani d . 1 C
C4 0.8413(5) 0.3333(3) 0.2660(2) 0.0370(10) Uani d . 1 C
C5 0.8181(5) 0.3677(4) 0.4090(3) 0.0400(11) Uani d . 1 C
H5 0.8542 0.3394 0.4643 0.048 Uiso calc R 1 H
C6 0.8011(5) 0.4887(4) 0.4152(3) 0.0466(12) Uani d . 1 C
H6 0.8361 0.5108 0.4726 0.056 Uiso calc R 1 H
C7 0.6423(5) 0.5318(4) 0.4006(3) 0.0484(12) Uani d . 1 C
H7 0.6329 0.6041 0.3933 0.058 Uiso calc R 1 H
C8 0.5146(5) 0.4752(4) 0.3975(3) 0.0476(12) Uani d . 1 C
H8 0.4208 0.5098 0.3890 0.057 Uiso calc R 1 H
C9 0.3877(5) 0.3035(4) 0.3535(3) 0.0447(12) Uani d . 1 C
H9 0.2883 0.3352 0.3696 0.054 Uiso calc R 1 H
C10 0.4069(5) 0.3193(4) 0.2553(3) 0.0456(12) Uani d . 1 C
H10A 0.3505 0.2640 0.2257 0.055 Uiso calc R 1 H
H10B 0.3596 0.3857 0.2394 0.055 Uiso calc R 1 H
C11 0.5721(5) 0.3189(3) 0.2236(2) 0.0396(11) Uani d . 1 C
C12 0.6867(5) 0.3202(3) 0.2853(2) 0.0353(10) Uani d . 1 C
C13 0.6682(5) 0.3110(4) 0.3811(2) 0.0377(11) Uani d . 1 C
C14 0.5126(5) 0.3586(4) 0.4068(3) 0.0446(12) Uani d . 1 C
H14 0.4942 0.3421 0.4677 0.054 Uiso calc R 1 H
C15 0.6655(5) 0.1945(3) 0.4083(3) 0.0459(12) Uani d . 1 C
H15A 0.7613 0.1610 0.3906 0.055 Uiso calc R 1 H
H15B 0.6583 0.1899 0.4707 0.055 Uiso calc R 1 H
C16 0.5293(6) 0.1374(4) 0.3679(3) 0.0517(13) Uani d . 1 C
H16A 0.5464 0.1306 0.3062 0.062 Uiso calc R 1 H
H16B 0.5219 0.0673 0.3921 0.062 Uiso calc R 1 H
C17 0.2511(6) 0.1353(5) 0.3509(3) 0.0714(17) Uani d . 1 C
H17A 0.1580 0.1742 0.3622 0.107 Uiso calc R 1 H
H17B 0.2458 0.0685 0.3796 0.107 Uiso calc R 1 H
H17C 0.2619 0.1245 0.2899 0.107 Uiso calc R 1 H
C18 1.1006(6) 0.3568(7) 0.0835(3) 0.113(3) Uani d . 1 C
H19A 1.2114 0.3635 0.0829 0.170 Uiso calc R 1 H
H19B 1.0549 0.4177 0.0572 0.170 Uiso calc R 1 H
H19C 1.0709 0.2952 0.0517 0.170 Uiso calc R 1 H
C19 1.0504(6) 0.5448(4) 0.3678(4) 0.0550(13) Uani d . 1 C
C20 1.1353(6) 0.5749(4) 0.2888(3) 0.0673(16) Uani d . 1 C
H20A 1.0627 0.5894 0.2434 0.101 Uiso calc R 1 H
H20B 1.2022 0.5184 0.2716 0.101 Uiso calc R 1 H
H20C 1.1962 0.6365 0.3001 0.101 Uiso calc R 1 H
N1 0.3838(4) 0.1937(3) 0.3830(2) 0.0490(10) Uani d . 1 N
O1 1.0489(4) 0.3480(3) 0.16893(19) 0.0593(10) Uani d . 1 O
O2 0.9292(3) 0.3416(2) 0.34055(16) 0.0445(8) Uani d . 1 O
O3 0.8967(4) 0.5397(3) 0.3518(2) 0.0510(8) Uani d . 1 O
O4 1.1055(4) 0.5238(4) 0.4367(3) 0.0827(13) Uani d . 1 O

loop_
_atom_site_aniso_label
_atom_site_aniso_U_11
_atom_site_aniso_U_22
_atom_site_aniso_U_33
_atom_site_aniso_U_12
_atom_site_aniso_U_13
_atom_site_aniso_U_23
C1 0.050(3) 0.064(3) 0.031(2) 0.005(3) -0.007(2) 0.005(2)
C2 0.052(3) 0.065(3) 0.025(2) 0.006(3) 0.004(2) -0.001(2)
C3 0.041(3) 0.053(3) 0.038(2) 0.005(3) 0.003(2) -0.002(2)
C4 0.039(3) 0.045(3) 0.0275(19) 0.009(2) -0.004(2) 0.002(2)
C5 0.036(3) 0.063(3) 0.0212(19) 0.005(2) 0.0028(19) -0.001(2)
C6 0.047(3) 0.061(3) 0.032(2) 0.001(3) -0.001(2) -0.002(2)
C7 0.045(3) 0.051(3) 0.049(3) 0.008(3) 0.006(2) -0.004(2)
C8 0.037(3) 0.066(3) 0.039(2) 0.007(3) 0.002(2) -0.010(2)
C9 0.032(2) 0.065(3) 0.037(2) 0.001(2) 0.005(2) -0.002(2)
C10 0.040(3) 0.058(3) 0.039(2) -0.001(3) -0.004(2) 0.002(2)
C11 0.043(3) 0.047(3) 0.029(2) 0.004(2) -0.004(2) -0.002(2)
C12 0.039(3) 0.038(2) 0.029(2) 0.004(2) 0.0005(19) -0.0011(18)
C13 0.035(2) 0.052(3) 0.0257(19) 0.003(2) -0.0005(19) 0.0003(19)
C14 0.041(3) 0.059(3) 0.034(2) 0.002(2) 0.005(2) -0.004(2)
C15 0.045(3) 0.057(3) 0.036(2) 0.003(3) -0.001(2) 0.006(2)
C16 0.063(3) 0.049(3) 0.043(2) -0.005(3) 0.001(3) 0.003(2)
C17 0.055(4) 0.090(4) 0.070(4) -0.024(3) -0.004(3) 0.001(3)
C18 0.053(4) 0.239(9) 0.048(3) 0.001(5) 0.017(3) 0.027(5)
C19 0.049(3) 0.051(3) 0.065(3) 0.001(3) 0.002(3) 0.005(3)
C20 0.055(3) 0.063(3) 0.084(4) 0.002(3) 0.018(3) 0.015(3)
N1 0.043(2) 0.064(3) 0.041(2) -0.007(2) 0.0013(18) -0.0004(19)
O1 0.0383(18) 0.101(3) 0.0390(17) 0.004(2) 0.0098(15) 0.0068(19)
O2 0.0371(18) 0.061(2) 0.0358(16) 0.0061(16) 0.0032(13) -0.0018(15)
O3 0.0388(19) 0.061(2) 0.0531(19) -0.0020(17) 0.0007(16) 0.0095(16)
O4 0.052(2) 0.125(4) 0.071(3) -0.013(2) -0.013(2) 0.016(2)

loop_
_atom_type_symbol
_atom_type_description
_atom_type_scat_dispersion_real
_atom_type_scat_dispersion_imag
_atom_type_scat_source
C C 0.0033 0.0016 'International Tables Vol C Tables 4.2.6.8 and 6.1.1.4'
H H 0.0000 0.0000 'International Tables Vol C Tables 4.2.6.8 and 6.1.1.4'
N N 0.0061 0.0033 'International Tables Vol C Tables 4.2.6.8 and 6.1.1.4'
O O 0.0106 0.0060 'International Tables Vol C Tables 4.2.6.8 and 6.1.1.4'

loop_
_geom_angle_atom_site_label_1
_geom_angle_atom_site_label_2
_geom_angle_atom_site_label_3
_geom_angle
C11 C1 C2 121.0(4)
C11 C1 H1 119.5
C2 C1 H1 119.5
C3 C2 C1 121.9(4)
C3 C2 H2 119.0
C1 C2 H2 119.0
C2 C3 C4 116.9(4)
C2 C3 O1 126.3(4)
C4 C3 O1 116.8(4)
C3 C4 C12 121.0(4)
C3 C4 O2 127.9(4)
C12 C4 O2 111.1(3)
O2 C5 C13 103.9(3)
O2 C5 C6 109.3(3)
C13 C5 C6 113.8(4)
O2 C5 H5 109.9
C13 C5 H5 109.9
C6 C5 H5 109.9
O3 C6 C7 104.9(4)
O3 C6 C5 110.7(4)
C7 C6 C5 116.3(4)
O3 C6 H6 108.2
C7 C6 H6 108.2
C5 C6 H6 108.2
C8 C7 C6 124.9(5)
C8 C7 H7 117.6
C6 C7 H7 117.6
C7 C8 C14 123.4(5)
C7 C8 H8 118.3
C14 C8 H8 118.3
N1 C9 C14 106.5(4)
N1 C9 C10 115.6(4)
C14 C9 C10 113.4(4)
N1 C9 H9 106.9
C14 C9 H9 106.9
C10 C9 H9 106.9
C11 C10 C9 114.9(3)
C11 C10 H10A 108.5
C9 C10 H10A 108.5
C11 C10 H10B 108.5
C9 C10 H10B 108.5
H10A C10 H10B 107.5
C12 C11 C1 115.7(4)
C12 C11 C10 117.0(3)
C1 C11 C10 127.1(4)
C11 C12 C4 123.2(4)
C11 C12 C13 127.7(4)
C4 C12 C13 109.1(4)
C12 C13 C14 108.7(4)
C12 C13 C15 110.4(4)
C14 C13 C15 107.3(4)
C12 C13 C5 98.7(3)
C14 C13 C5 118.6(3)
C15 C13 C5 112.7(4)
C8 C14 C13 111.1(4)
C8 C14 C9 114.4(4)
C13 C14 C9 107.3(3)
C8 C14 H14 107.9
C13 C14 H14 107.9
C9 C14 H14 107.9
C16 C15 C13 111.1(4)
C16 C15 H15A 109.4
C13 C15 H15A 109.4
C16 C15 H15B 109.4
C13 C15 H15B 109.4
H15A C15 H15B 108.0
N1 C16 C15 111.3(4)
N1 C16 H16A 109.4
C15 C16 H16A 109.4
N1 C16 H16B 109.4
C15 C16 H16B 109.4
H16A C16 H16B 108.0
N1 C17 H17A 109.5
N1 C17 H17B 109.5
H17A C17 H17B 109.5
N1 C17 H17C 109.5
H17A C17 H17C 109.5
H17B C17 H17C 109.5
O1 C18 H19A 109.5
O1 C18 H19B 109.5
H19A C18 H19B 109.5
O1 C18 H19C 109.5
H19A C18 H19C 109.5
H19B C18 H19C 109.5
O4 C19 O3 122.9(5)
O4 C19 C20 126.8(5)
O3 C19 C20 110.3(5)
C19 C20 H20A 109.5
C19 C20 H20B 109.5
H20A C20 H20B 109.5
C19 C20 H20C 109.5
H20A C20 H20C 109.5
H20B C20 H20C 109.5
C17 N1 C16 111.7(4)
C17 N1 C9 113.5(4)
C16 N1 C9 113.3(4)
C3 O1 C18 117.2(4)
C4 O2 C5 105.1(3)
C19 O3 C6 117.3(4)

loop_
_geom_bond_atom_site_label_1
_geom_bond_atom_site_label_2
_geom_bond_distance
C1 C11 1.392(6)
C1 C2 1.396(6)
C1 H1 0.9300
C2 C3 1.374(6)
C2 H2 0.9300
C3 C4 1.376(6)
C3 O1 1.379(5)
C4 C12 1.377(6)
C4 O2 1.385(4)
C5 O2 1.467(5)
C5 C13 1.542(6)
C5 C6 1.550(6)
C5 H5 0.9800
C6 O3 1.437(5)
C6 C7 1.493(6)
C6 H6 0.9800
C7 C8 1.318(7)
C7 H7 0.9300
C8 C14 1.491(7)
C8 H8 0.9300
C9 N1 1.471(6)
C9 C14 1.527(6)
C9 C10 1.543(6)
C9 H9 0.9800
C10 C11 1.508(5)
C10 H10A 0.9700
C10 H10B 0.9700
C11 C12 1.374(5)
C12 C13 1.497(5)
C13 C14 1.526(6)
C13 C15 1.541(6)
C14 H14 0.9800
C15 C16 1.517(6)
C15 H15A 0.9700
C15 H15B 0.9700
C16 N1 1.464(6)
C16 H16A 0.9700
C16 H16B 0.9700
C17 N1 1.453(6)
C17 H17A 0.9600
C17 H17B 0.9600
C17 H17C 0.9600
C18 O1 1.401(5)
C18 H19A 0.9600
C18 H19B 0.9600
C18 H19C 0.9600
C19 O4 1.198(6)
C19 O3 1.350(6)
C19 C20 1.476(7)
C20 H20A 0.9600
C20 H20B 0.9600
C20 H20C 0.9600

loop_
_geom_hbond_atom_site_label_D
_geom_hbond_atom_site_label_H
_geom_hbond_atom_site_label_A
_geom_hbond_site_symmetry_A
_geom_hbond_distance_DH
_geom_hbond_distance_HA
_geom_hbond_distance_DA
_geom_hbond_angle_DHA
C5 H5 N1 3_556 0.98 2.42 3.363(5) 163
C20 H20C Cg1 4_755 0.96 2.52 3.421(2) 157

loop_
_geom_torsion_atom_site_label_1
_geom_torsion_atom_site_label_2
_geom_torsion_atom_site_label_3
_geom_torsion_atom_site_label_4
_geom_torsion
_geom_torsion_publ_flag
C11 C1 C2 C3 -2.0(8) ?
C2 C1 C11 C10 174.3(5) ?
C2 C1 C11 C12 -0.8(8) ?
C1 C2 C3 O1 -179.1(5) ?
C1 C2 C3 C4 1.6(7) ?
C2 C3 O1 C18 2.6(8) ?
C4 C3 O1 C18 -178.0(5) ?
O1 C3 C4 O2 3.4(7) ?
O1 C3 C4 C12 -177.8(4) ?
C2 C3 C4 O2 -177.2(4) ?
C2 C3 C4 C12 1.7(7) ?
C3 C4 O2 C5 160.7(4) ?
C12 C4 O2 C5 -18.2(5) ?
O2 C4 C12 C11 174.3(4) ?
O2 C4 C12 C13 -4.3(5) yes
C3 C4 C12 C11 -4.7(7) ?
C3 C4 C12 C13 176.7(4) ?
C6 C5 O2 C4 -89.3(4) ?
C13 C5 O2 C4 32.5(4) yes
O2 C5 C6 O3 0.8(5) ?
O2 C5 C6 C7 120.4(4) ?
C13 C5 C6 O3 -114.7(4) ?
C13 C5 C6 C7 4.8(5) yes
O2 C5 C13 C12 -33.0(4) ?
O2 C5 C13 C14 -150.1(4) ?
O2 C5 C13 C15 83.4(4) ?
C6 C5 C13 C12 85.7(4) ?
C6 C5 C13 C14 -31.3(5) ?
C6 C5 C13 C15 -157.8(4) ?
C5 C6 O3 C19 -76.4(5) yes
C7 C6 O3 C19 157.5(4) ?
O3 C6 C7 C8 134.4(5) ?
C5 C6 C7 C8 11.8(7) ?
C6 C7 C8 C14 -1.0(8) yes
C7 C8 C14 C9 -146.5(4) ?
C7 C8 C14 C13 -24.8(6) yes
C10 C9 N1 C16 64.5(5) ?
C10 C9 N1 C17 -64.4(5) ?
C14 C9 N1 C16 -62.5(4) yes
C14 C9 N1 C17 168.7(4) ?
N1 C9 C10 C11 -85.6(5) ?
C14 C9 C10 C11 37.8(6) yes
N1 C9 C14 C8 -169.5(4) ?
N1 C9 C14 C13 66.8(4) ?
C10 C9 C14 C8 62.2(5) ?
C10 C9 C14 C13 -61.5(5) ?
C9 C10 C11 C1 175.7(4) ?
C9 C10 C11 C12 -9.2(6) ?
C1 C11 C12 C4 4.1(7) ?
C1 C11 C12 C13 -177.6(4) ?
C10 C11 C12 C4 -171.5(4) ?
C10 C11 C12 C13 6.8(7) yes
C4 C12 C13 C5 23.3(5) yes
C4 C12 C13 C14 147.6(4) ?
C4 C12 C13 C15 -95.0(5) ?
C11 C12 C13 C5 -155.3(5) ?
C11 C12 C13 C14 -30.9(6) ?
C11 C12 C13 C15 86.5(5) yes
C5 C13 C14 C8 40.8(5) ?
C5 C13 C14 C9 166.5(4) ?
C12 C13 C14 C8 -70.8(5) ?
C12 C13 C14 C9 54.9(5) ?
C15 C13 C14 C8 169.8(4) ?
C15 C13 C14 C9 -64.5(4) yes
C5 C13 C15 C16 -171.0(3) ?
C12 C13 C15 C16 -61.7(5) ?
C14 C13 C15 C16 56.6(5) ?
C13 C15 C16 N1 -51.2(5) yes
C15 C16 N1 C9 55.2(5) ?
C15 C16 N1 C17 -175.1(4) ?
O4 C19 O3 C6 -11.8(7) yes
C20 C19 O3 C6 166.1(4) yes

loop_
_cod_related_entry_id
_cod_related_entry_database
_cod_related_entry_code
1 ChemSpider 4588962
